data_4082512
loop_
_publ_author_name
'Oliva-Madrid, Mar\'ia-Jos\'e'
'Garc\?\'ia-L\'opez, Jos\'e-Antonio'
'Saura-Llamas, Isabel'
'Bautista, Delia'
'Vicente, Jos\'e'

_publ_section_title
;
 Reactivity of Eight-Membered Palladacycles Arising from Monoinsertion of
 Alkynes into the Pd--C bond of Ortho-Palladated Phenethylamines toward
 Unsaturated Molecules. Synthesis of Dihydro-3-Benzazocinones, N7-amino
 Acids, N7-amino Esters, and 3-Benzazepines
;
_journal_issue 1
_journal_name_full Organometallics
_journal_page_first 19
_journal_paper_doi 10.1021/om4010059
_journal_volume 33
_journal_year 2014
_chemical_formula_sum 'C25 H31.4 Cl N2 O2.2 Pd'
_chemical_formula_weight 536.97
_chemical_name_systematic
; 
 ? 
;
_space_group_IT_number 2
_symmetry_cell_setting triclinic
_symmetry_space_group_name_Hall '-P 1'
_symmetry_space_group_name_H-M 'P -1'
_atom_sites_solution_hydrogens geom
_atom_sites_solution_primary direct
_atom_sites_solution_secondary difmap
_audit_creation_method SHELXL-97
_cell_angle_alpha 64.163(2)
_cell_angle_beta 72.926(2)
_cell_angle_gamma 80.040(2)
_cell_formula_units_Z 4
_cell_length_a 10.2812(8)
_cell_length_b 16.4926(12)
_cell_length_c 17.1709(13)
_cell_measurement_reflns_used 7301
_cell_measurement_temperature 100(2)
_cell_measurement_theta_max 28.34?
_cell_measurement_theta_min 2.29
_cell_volume 2501.6(3)
_computing_cell_refinement 'Bruker SAINT'
_computing_data_collection 'Bruker SMART'
_computing_data_reduction 'Bruker SAINT'
_computing_molecular_graphics 'Bruker SHEXLTL'
_computing_publication_material 'Bruker SHEXLTL'
_computing_structure_refinement 'SHELXL-97 (Sheldrick, 1997)'
_computing_structure_solution 'SHELXS-97 (Sheldrick, 1990)'
_diffrn_ambient_temperature 100(2)
_diffrn_detector_area_resol_mean 8.26
_diffrn_measured_fraction_theta_full 0.995
_diffrn_measured_fraction_theta_max 0.908
_diffrn_measurement_device_type 'Bruker SMART APEX CCD'
_diffrn_measurement_method \w-scan
_diffrn_radiation_monochromator graphite
_diffrn_radiation_source 'fine-focus sealed tube'
_diffrn_radiation_type MoK\a
_diffrn_radiation_wavelength 0.71073
_diffrn_reflns_av_R_equivalents 0.0163
_diffrn_reflns_av_sigmaI/netI 0.0196
_diffrn_reflns_limit_h_max 13
_diffrn_reflns_limit_h_min -13
_diffrn_reflns_limit_k_max 21
_diffrn_reflns_limit_k_min -22
_diffrn_reflns_limit_l_max 23
_diffrn_reflns_limit_l_min -22
_diffrn_reflns_number 30539
_diffrn_reflns_theta_full 26.00
_diffrn_reflns_theta_max 28.65
_diffrn_reflns_theta_min 1.49
_exptl_absorpt_coefficient_mu 0.872
_exptl_absorpt_correction_T_max 0.8950
_exptl_absorpt_correction_T_min 0.7614
_exptl_absorpt_correction_type multi-scan
_exptl_absorpt_process_details SADABS
_exptl_crystal_colour yellow
_exptl_crystal_density_diffrn 1.426
_exptl_crystal_density_method 'not measured'
_exptl_crystal_description block
_exptl_crystal_F_000 1104
_exptl_crystal_size_max 0.33
_exptl_crystal_size_mid 0.21
_exptl_crystal_size_min 0.13
_refine_diff_density_max 0.984
_refine_diff_density_min -0.625
_refine_diff_density_rms 0.070
_refine_ls_extinction_method none
_refine_ls_goodness_of_fit_ref 1.044
_refine_ls_hydrogen_treatment 'NH2 free with SADI, rigid methyls, others riding'
_refine_ls_matrix_type full
_refine_ls_number_parameters 592
_refine_ls_number_reflns 11690
_refine_ls_number_restraints 6
_refine_ls_restrained_S_all 1.044
_refine_ls_R_factor_all 0.0253
_refine_ls_R_factor_gt 0.0240
_refine_ls_shift/su_max 0.002
_refine_ls_shift/su_mean 0.000
_refine_ls_structure_factor_coef Fsqd
_refine_ls_weighting_details 'calc w=1/[\s^2^(Fo^2^)+(0.0305P)^2^+1.8067P] where P=(Fo^2^+2Fc^2^)/3'
_refine_ls_weighting_scheme calc
_refine_ls_wR_factor_gt 0.0609
_refine_ls_wR_factor_ref 0.0617
_reflns_number_gt 11179
_reflns_number_total 11690
_reflns_threshold_expression >2sigma(I)
_cod_data_source_file om4010059_si_002.cif
_cod_data_source_block jaj84bs
_cod_original_sg_symbol_H-M P-1
_cod_original_formula_sum 'C25 H31.40 Cl N2 O2.20 Pd'
_cod_database_code 4082512

loop_
_symmetry_equiv_pos_as_xyz
'x, y, z'
'-x, -y, -z'

loop_
_atom_site_label
_atom_site_type_symbol
_atom_site_fract_x
_atom_site_fract_y
_atom_site_fract_z
_atom_site_U_iso_or_equiv
_atom_site_adp_type
_atom_site_occupancy
_atom_site_symmetry_multiplicity
_atom_site_calc_flag
_atom_site_refinement_flags
Pd1 Pd 0.640526(12) 0.938829(8) 0.351273(8) 0.01534(4) Uani 1 1 d .
Cl1 Cl 0.70991(4) 1.00365(3) 0.43377(3) 0.02288(8) Uani 1 1 d .
N1 N 0.44671(14) 1.00465(9) 0.36275(9) 0.0181(3) Uani 1 1 d D
H01A H 0.3866(18) 0.9675(12) 0.3710(13) 0.019(5) Uiso 1 1 d D
H01B H 0.427(2) 1.0088(14) 0.4151(11) 0.021(5) Uiso 1 1 d D
C1 C 0.66308(16) 1.00672(11) 0.14971(10) 0.0170(3) Uani 1 1 d .
C2 C 0.59415(17) 1.08825(11) 0.14941(10) 0.0178(3) Uani 1 1 d .
C3 C 0.66132(18) 1.16826(11) 0.09516(11) 0.0216(3) Uani 1 1 d .
H3 H 0.6147 1.2241 0.0924 0.026 Uiso 1 1 calc R
C4 C 0.79473(19) 1.16807(12) 0.04512(12) 0.0247(4) Uani 1 1 d .
H4 H 0.8386 1.2233 0.0090 0.030 Uiso 1 1 calc R
C5 C 0.86391(18) 1.08721(13) 0.04795(12) 0.0244(4) Uani 1 1 d .
H5 H 0.9560 1.0865 0.0151 0.029 Uiso 1 1 calc R
C6 C 0.79754(17) 1.00729(12) 0.09919(11) 0.0211(3) Uani 1 1 d .
H6 H 0.8442 0.9520 0.1000 0.025 Uiso 1 1 calc R
C7 C 0.59467(16) 0.91905(11) 0.20285(11) 0.0177(3) Uani 1 1 d .
C8 C 0.58026(16) 0.87715(11) 0.29131(11) 0.0171(3) Uani 1 1 d .
C9 C 0.41901(16) 1.09664(11) 0.29327(11) 0.0179(3) Uani 1 1 d .
C10 C 0.44725(16) 1.09354(11) 0.20087(11) 0.0182(3) Uani 1 1 d .
H10A H 0.4024 1.0408 0.2094 0.022 Uiso 1 1 calc R
H10B H 0.4016 1.1480 0.1626 0.022 Uiso 1 1 calc R
C11 C 0.50499(18) 1.16318(11) 0.29257(12) 0.0216(3) Uani 1 1 d .
H11A H 0.4833 1.1627 0.3523 0.032 Uiso 1 1 calc R
H11B H 0.4854 1.2239 0.2496 0.032 Uiso 1 1 calc R
H11C H 0.6017 1.1459 0.2753 0.032 Uiso 1 1 calc R
C12 C 0.26732(17) 1.12238(13) 0.32052(12) 0.0240(3) Uani 1 1 d .
H12A H 0.2128 1.0800 0.3192 0.036 Uiso 1 1 calc R
H12B H 0.2473 1.1836 0.2788 0.036 Uiso 1 1 calc R
H12C H 0.2448 1.1200 0.3810 0.036 Uiso 1 1 calc R
C13 C 0.82235(17) 0.88451(11) 0.32665(11) 0.0195(3) Uani 1 1 d .
N2 N 0.93442(15) 0.86057(10) 0.30740(10) 0.0228(3) Uani 1 1 d .
C14 C 1.08201(17) 0.84373(12) 0.27885(12) 0.0232(3) Uani 1 1 d .
C15 C 1.1499(2) 0.90743(16) 0.29564(17) 0.0377(5) Uani 1 1 d .
H15A H 1.1253 0.9700 0.2591 0.056 Uiso 1 1 calc R
H15B H 1.2490 0.8968 0.2798 0.056 Uiso 1 1 calc R
H15C H 1.1191 0.8966 0.3589 0.056 Uiso 1 1 calc R
C16 C 1.1150(2) 0.86281(16) 0.18031(13) 0.0340(4) Uani 1 1 d .
H16A H 1.0645 0.8231 0.1721 0.051 Uiso 1 1 calc R
H16B H 1.2130 0.8518 0.1589 0.051 Uiso 1 1 calc R
H16C H 1.0889 0.9259 0.1464 0.051 Uiso 1 1 calc R
C17 C 1.1189(2) 0.74542(14) 0.33397(15) 0.0345(4) Uani 1 1 d .
H17A H 1.0894 0.7333 0.3976 0.052 Uiso 1 1 calc R
H17B H 1.2178 0.7340 0.3174 0.052 Uiso 1 1 calc R
H17C H 1.0732 0.7059 0.3223 0.052 Uiso 1 1 calc R
C18 C 0.53752(17) 0.88376(11) 0.15325(11) 0.0190(3) Uani 1 1 d .
O1 O 0.43819(13) 0.84058(9) 0.18261(9) 0.0275(3) Uani 1 1 d .
O2 O 0.60994(14) 0.90941(8) 0.06753(8) 0.0246(3) Uani 1 1 d .
C19 C 0.5508(2) 0.88773(13) 0.01234(13) 0.0302(4) Uani 1 1 d .
H19A H 0.5494 0.8221 0.0345 0.045 Uiso 1 1 calc R
H19B H 0.6055 0.9122 -0.0495 0.045 Uiso 1 1 calc R
H19C H 0.4575 0.9143 0.0147 0.045 Uiso 1 1 calc R
C21 C 0.52575(17) 0.78698(11) 0.34936(11) 0.0183(3) Uani 1 1 d .
C22 C 0.57877(17) 0.71317(11) 0.32761(12) 0.0212(3) Uani 1 1 d .
H22 H 0.6501 0.7214 0.2754 0.025 Uiso 1 1 calc R
C23 C 0.52849(18) 0.62834(12) 0.38126(13) 0.0243(4) Uani 1 1 d .
H23 H 0.5653 0.5790 0.3655 0.029 Uiso 1 1 calc R
C24 C 0.42449(18) 0.61511(12) 0.45792(13) 0.0250(4) Uani 1 1 d .
H24 H 0.3893 0.5571 0.4942 0.030 Uiso 1 1 calc R
C25 C 0.37238(18) 0.68709(13) 0.48116(12) 0.0259(4) Uani 1 1 d .
H25 H 0.3012 0.6783 0.5336 0.031 Uiso 1 1 calc R
C26 C 0.42362(18) 0.77192(12) 0.42821(12) 0.0230(3) Uani 1 1 d .
H26 H 0.3890 0.8203 0.4457 0.028 Uiso 1 1 calc R
Pd1A Pd 0.232720(11) 0.440933(8) 0.147454(7) 0.01358(4) Uani 1 1 d .
Cl1A Cl 0.42310(4) 0.36911(3) 0.07649(3) 0.02025(8) Uani 1 1 d .
N1A N 0.34620(14) 0.54764(9) 0.12113(9) 0.0162(3) Uani 1 1 d D
H01C H 0.2898(18) 0.5941(11) 0.1136(13) 0.019(5) Uiso 1 1 d D
H01D H 0.4097(18) 0.5579(14) 0.0710(11) 0.023(5) Uiso 1 1 d D
C1A C 0.14378(16) 0.40628(11) 0.34554(10) 0.0159(3) Uani 1 1 d .
C2A C 0.27435(16) 0.42955(11) 0.33621(10) 0.0174(3) Uani 1 1 d .
C3A C 0.35735(18) 0.36378(12) 0.38761(11) 0.0231(3) Uani 1 1 d .
H3A H 0.4452 0.3786 0.3833 0.028 Uiso 1 1 calc R
C4A C 0.3140(2) 0.27783(13) 0.44449(12) 0.0264(4) Uani 1 1 d .
H4A H 0.3726 0.2343 0.4779 0.032 Uiso 1 1 calc R
C5A C 0.1853(2) 0.25517(12) 0.45285(11) 0.0246(4) Uani 1 1 d .
H5A H 0.1557 0.1961 0.4915 0.029 Uiso 1 1 calc R
C6A C 0.10065(18) 0.31957(11) 0.40431(11) 0.0197(3) Uani 1 1 d .
H6A H 0.0117 0.3047 0.4110 0.024 Uiso 1 1 calc R
C7A C 0.04847(15) 0.47272(10) 0.29418(10) 0.0152(3) Uani 1 1 d .
C8A C 0.07125(15) 0.49947(10) 0.20620(10) 0.0153(3) Uani 1 1 d .
C9A C 0.42036(16) 0.54540(11) 0.18594(11) 0.0183(3) Uani 1 1 d .
C10A C 0.32234(16) 0.52447(11) 0.27952(11) 0.0181(3) Uani 1 1 d .
H10C H 0.3676 0.5402 0.3143 0.022 Uiso 1 1 calc R
H10D H 0.2404 0.5657 0.2714 0.022 Uiso 1 1 calc R
C11A C 0.54032(17) 0.47674(13) 0.18699(12) 0.0237(3) Uani 1 1 d .
H11D H 0.5067 0.4172 0.2064 0.035 Uiso 1 1 calc R
H11E H 0.5908 0.4743 0.2284 0.035 Uiso 1 1 calc R
H11F H 0.6007 0.4945 0.1268 0.035 Uiso 1 1 calc R
C12A C 0.47146(19) 0.64016(13) 0.15134(13) 0.0270(4) Uani 1 1 d .
H12D H 0.5286 0.6571 0.0904 0.040 Uiso 1 1 calc R
H12E H 0.5250 0.6402 0.1901 0.040 Uiso 1 1 calc R
H12F H 0.3934 0.6836 0.1515 0.040 Uiso 1 1 calc R
C13A C 0.10569(17) 0.35181(11) 0.17752(11) 0.0195(3) Uani 1 1 d .
N2A N 0.02155(15) 0.30417(10) 0.19731(10) 0.0230(3) Uani 1 1 d .
C14A C -0.10083(18) 0.25502(13) 0.22209(13) 0.0268(4) Uani 1 1 d .
C15A C -0.1830(2) 0.31265(14) 0.15380(16) 0.0355(5) Uani 1 1 d .
H15D H -0.2030 0.3728 0.1541 0.053 Uiso 1 1 calc R
H15E H -0.2685 0.2843 0.1692 0.053 Uiso 1 1 calc R
H15F H -0.1302 0.3179 0.0943 0.053 Uiso 1 1 calc R
C16A C -0.1768(3) 0.24631(19) 0.31622(16) 0.0488(7) Uani 1 1 d .
H16D H -0.1195 0.2109 0.3577 0.073 Uiso 1 1 calc R
H16E H -0.2616 0.2159 0.3349 0.073 Uiso 1 1 calc R
H16F H -0.1980 0.3065 0.3164 0.073 Uiso 1 1 calc R
C17A C -0.0555(2) 0.16351(13) 0.21859(14) 0.0304(4) Uani 1 1 d .
H17D H -0.0020 0.1722 0.1582 0.046 Uiso 1 1 calc R
H17E H -0.1358 0.1299 0.2340 0.046 Uiso 1 1 calc R
H17F H 0.0005 0.1295 0.2613 0.046 Uiso 1 1 calc R
C18A C -0.07552(16) 0.50408(11) 0.34846(10) 0.0169(3) Uani 1 1 d .
O1A O -0.19143(12) 0.49672(10) 0.35206(9) 0.0287(3) Uani 1 1 d .
O2A O -0.03881(12) 0.53962(9) 0.39563(8) 0.0229(3) Uani 1 1 d .
C19A C -0.14951(19) 0.56739(14) 0.45511(13) 0.0290(4) Uani 1 1 d .
H19D H -0.2129 0.6097 0.4213 0.044 Uiso 1 1 calc R
H19E H -0.1130 0.5969 0.4823 0.044 Uiso 1 1 calc R
H19F H -0.1976 0.5144 0.5020 0.044 Uiso 1 1 calc R
C21A C -0.01132(16) 0.57136(11) 0.15037(11) 0.0185(3) Uani 1 1 d .
C22A C -0.06435(18) 0.55875(14) 0.09033(12) 0.0267(4) Uani 1 1 d .
H22A H -0.0451 0.5034 0.0835 0.032 Uiso 1 1 calc R
C23A C -0.1451(2) 0.62679(17) 0.04052(13) 0.0359(5) Uani 1 1 d .
H23A H -0.1837 0.6168 0.0017 0.043 Uiso 1 1 calc R
C24A C -0.1696(2) 0.70908(16) 0.04737(14) 0.0394(5) Uani 1 1 d .
H24A H -0.2227 0.7558 0.0121 0.047 Uiso 1 1 calc R
C25A C -0.1168(2) 0.72310(14) 0.10537(15) 0.0350(5) Uani 1 1 d .
H25A H -0.1339 0.7794 0.1101 0.042 Uiso 1 1 calc R
C26A C -0.03815(18) 0.65450(12) 0.15711(12) 0.0253(4) Uani 1 1 d .
H26A H -0.0026 0.6644 0.1973 0.030 Uiso 1 1 calc R
O99 O 0.9418(8) 1.0677(5) 0.5044(5) 0.097(3) Uiso 0.402(9) 1 d P

loop_
_atom_site_aniso_label
_atom_site_aniso_U_11
_atom_site_aniso_U_22
_atom_site_aniso_U_33
_atom_site_aniso_U_23
_atom_site_aniso_U_13
_atom_site_aniso_U_12
Pd1 0.01613(6) 0.01716(6) 0.01243(6) -0.00670(5) -0.00218(4) -0.00071(4)
Cl1 0.0265(2) 0.0272(2) 0.01777(18) -0.01146(16) -0.00441(15) -0.00404(16)
N1 0.0192(7) 0.0199(7) 0.0156(6) -0.0088(5) -0.0023(5) -0.0017(5)
C1 0.0201(8) 0.0199(8) 0.0124(7) -0.0078(6) -0.0042(6) -0.0010(6)
C2 0.0196(8) 0.0206(8) 0.0137(7) -0.0076(6) -0.0045(6) -0.0006(6)
C3 0.0262(9) 0.0194(8) 0.0185(8) -0.0078(6) -0.0051(7) 0.0002(6)
C4 0.0287(9) 0.0237(9) 0.0189(8) -0.0070(7) -0.0008(7) -0.0077(7)
C5 0.0208(8) 0.0317(9) 0.0187(8) -0.0118(7) 0.0017(6) -0.0042(7)
C6 0.0214(8) 0.0239(8) 0.0186(8) -0.0114(7) -0.0025(6) 0.0008(6)
C7 0.0168(7) 0.0176(7) 0.0192(8) -0.0092(6) -0.0039(6) 0.0015(6)
C8 0.0155(7) 0.0177(7) 0.0190(8) -0.0100(6) -0.0027(6) 0.0008(6)
C9 0.0176(7) 0.0188(8) 0.0182(8) -0.0096(6) -0.0039(6) 0.0012(6)
C10 0.0185(8) 0.0191(8) 0.0184(8) -0.0094(6) -0.0050(6) 0.0015(6)
C11 0.0248(8) 0.0203(8) 0.0226(8) -0.0113(7) -0.0059(7) -0.0014(6)
C12 0.0188(8) 0.0290(9) 0.0266(9) -0.0163(7) -0.0051(7) 0.0052(7)
C13 0.0215(8) 0.0213(8) 0.0158(7) -0.0076(6) -0.0040(6) -0.0023(6)
N2 0.0208(7) 0.0274(8) 0.0215(7) -0.0116(6) -0.0048(6) -0.0010(6)
C14 0.0168(8) 0.0296(9) 0.0262(9) -0.0153(7) -0.0048(7) 0.0013(7)
C15 0.0261(10) 0.0452(12) 0.0574(14) -0.0350(11) -0.0119(9) 0.0006(9)
C16 0.0229(9) 0.0524(13) 0.0273(10) -0.0181(9) -0.0044(7) -0.0018(8)
C17 0.0267(10) 0.0344(11) 0.0377(11) -0.0142(9) -0.0067(8) 0.0064(8)
C18 0.0205(8) 0.0182(8) 0.0196(8) -0.0094(6) -0.0076(6) 0.0047(6)
O1 0.0223(6) 0.0361(7) 0.0288(7) -0.0162(6) -0.0063(5) -0.0050(5)
O2 0.0349(7) 0.0256(6) 0.0171(6) -0.0105(5) -0.0064(5) -0.0062(5)
C19 0.0465(12) 0.0288(9) 0.0225(9) -0.0133(8) -0.0145(8) -0.0019(8)
C21 0.0186(7) 0.0187(8) 0.0178(8) -0.0064(6) -0.0070(6) 0.0000(6)
C22 0.0197(8) 0.0215(8) 0.0224(8) -0.0095(7) -0.0049(6) 0.0003(6)
C23 0.0244(9) 0.0203(8) 0.0302(9) -0.0104(7) -0.0111(7) 0.0018(7)
C24 0.0231(8) 0.0195(8) 0.0284(9) -0.0030(7) -0.0092(7) -0.0046(7)
C25 0.0215(8) 0.0286(9) 0.0219(8) -0.0060(7) -0.0028(7) -0.0036(7)
C26 0.0246(8) 0.0218(8) 0.0211(8) -0.0087(7) -0.0036(7) -0.0010(7)
Pd1A 0.01367(6) 0.01592(6) 0.01229(6) -0.00772(5) -0.00112(4) -0.00188(4)
Cl1A 0.02049(18) 0.01964(18) 0.01952(18) -0.01093(15) 0.00053(14) 0.00024(14)
N1A 0.0162(6) 0.0170(6) 0.0155(6) -0.0081(5) -0.0013(5) -0.0017(5)
C1A 0.0186(7) 0.0185(7) 0.0125(7) -0.0094(6) -0.0025(6) 0.0007(6)
C2A 0.0185(7) 0.0220(8) 0.0136(7) -0.0108(6) -0.0023(6) 0.0007(6)
C3A 0.0207(8) 0.0319(9) 0.0188(8) -0.0137(7) -0.0061(6) 0.0050(7)
C4A 0.0332(10) 0.0280(9) 0.0169(8) -0.0108(7) -0.0092(7) 0.0109(7)
C5A 0.0377(10) 0.0187(8) 0.0152(8) -0.0077(6) -0.0039(7) 0.0014(7)
C6A 0.0240(8) 0.0210(8) 0.0152(7) -0.0094(6) -0.0025(6) -0.0026(6)
C7A 0.0132(7) 0.0171(7) 0.0172(7) -0.0093(6) -0.0022(6) -0.0019(5)
C8A 0.0138(7) 0.0167(7) 0.0169(7) -0.0088(6) -0.0023(6) -0.0015(5)
C9A 0.0159(7) 0.0221(8) 0.0189(8) -0.0111(6) -0.0013(6) -0.0041(6)
C10A 0.0169(7) 0.0226(8) 0.0182(7) -0.0120(6) -0.0025(6) -0.0027(6)
C11A 0.0168(8) 0.0314(9) 0.0239(8) -0.0138(7) -0.0039(6) 0.0008(7)
C12A 0.0260(9) 0.0298(9) 0.0287(9) -0.0164(8) 0.0006(7) -0.0109(7)
C13A 0.0214(8) 0.0217(8) 0.0175(8) -0.0118(6) -0.0026(6) 0.0000(6)
N2A 0.0217(7) 0.0249(7) 0.0255(8) -0.0137(6) -0.0023(6) -0.0056(6)
C14A 0.0220(8) 0.0292(9) 0.0328(10) -0.0169(8) 0.0006(7) -0.0119(7)
C15A 0.0221(9) 0.0296(10) 0.0586(14) -0.0204(10) -0.0108(9) -0.0030(8)
C16A 0.0459(13) 0.0670(16) 0.0412(13) -0.0339(12) 0.0154(10) -0.0354(12)
C17A 0.0315(10) 0.0247(9) 0.0391(11) -0.0124(8) -0.0134(8) -0.0055(7)
C18A 0.0185(7) 0.0186(7) 0.0131(7) -0.0073(6) -0.0020(6) -0.0009(6)
O1A 0.0167(6) 0.0450(8) 0.0317(7) -0.0256(6) 0.0010(5) -0.0047(5)
O2A 0.0179(6) 0.0345(7) 0.0244(6) -0.0215(6) -0.0039(5) 0.0023(5)
C19A 0.0242(9) 0.0444(11) 0.0291(10) -0.0282(9) -0.0047(7) 0.0048(8)
C21A 0.0129(7) 0.0248(8) 0.0138(7) -0.0057(6) -0.0003(6) -0.0025(6)
C22A 0.0222(8) 0.0393(10) 0.0192(8) -0.0122(8) -0.0053(7) -0.0016(7)
C23A 0.0215(9) 0.0602(14) 0.0187(9) -0.0080(9) -0.0067(7) -0.0034(9)
C24A 0.0211(9) 0.0426(12) 0.0289(10) 0.0054(9) -0.0050(8) 0.0047(8)
C25A 0.0252(9) 0.0253(9) 0.0378(11) -0.0023(8) -0.0027(8) 0.0020(7)
C26A 0.0219(8) 0.0226(8) 0.0263(9) -0.0071(7) -0.0033(7) -0.0014(7)

loop_
_atom_type_symbol
_atom_type_description
_atom_type_scat_dispersion_real
_atom_type_scat_dispersion_imag
_atom_type_scat_source
C C 0.0033 0.0016 'International Tables Vol C Tables 4.2.6.8 and 6.1.1.4'
H H 0.0000 0.0000 'International Tables Vol C Tables 4.2.6.8 and 6.1.1.4'
N N 0.0061 0.0033 'International Tables Vol C Tables 4.2.6.8 and 6.1.1.4'
O O 0.0106 0.0060 'International Tables Vol C Tables 4.2.6.8 and 6.1.1.4'
Cl Cl 0.1484 0.1585 'International Tables Vol C Tables 4.2.6.8 and 6.1.1.4'
Pd Pd -0.9988 1.0072 'International Tables Vol C Tables 4.2.6.8 and 6.1.1.4'

loop_
_geom_angle_atom_site_label_1
_geom_angle_atom_site_label_2
_geom_angle_atom_site_label_3
_geom_angle
C13 Pd1 C8 89.16(7)
C13 Pd1 N1 173.74(6)
C8 Pd1 N1 87.89(6)
C13 Pd1 Cl1 90.60(5)
C8 Pd1 Cl1 175.83(5)
N1 Pd1 Cl1 92.74(4)
C9 N1 Pd1 121.44(10)
C6 C1 C2 119.62(15)
C6 C1 C7 119.28(15)
C2 C1 C7 121.10(14)
C3 C2 C1 118.34(15)
C3 C2 C10 118.74(15)
C1 C2 C10 122.81(14)
C4 C3 C2 121.51(16)
C5 C4 C3 119.92(16)
C4 C5 C6 119.43(16)
C5 C6 C1 121.10(16)
C8 C7 C1 120.73(14)
C8 C7 C18 122.24(15)
C1 C7 C18 116.95(14)
C7 C8 C21 125.55(15)
C7 C8 Pd1 118.20(12)
C21 C8 Pd1 116.24(11)
N1 C9 C11 108.28(13)
N1 C9 C12 107.51(13)
C11 C9 C12 110.15(14)
N1 C9 C10 110.52(13)
C11 C9 C10 112.62(14)
C12 C9 C10 107.64(13)
C2 C10 C9 118.66(13)
N2 C13 Pd1 173.43(15)
C13 N2 C14 171.60(17)
N2 C14 C15 106.58(15)
N2 C14 C16 107.15(14)
C15 C14 C16 112.20(17)
N2 C14 C17 108.66(15)
C15 C14 C17 111.16(17)
C16 C14 C17 110.85(16)
O1 C18 O2 122.43(15)
O1 C18 C7 126.24(16)
O2 C18 C7 111.29(14)
C18 O2 C19 114.44(14)
C26 C21 C22 118.08(15)
C26 C21 C8 121.64(15)
C22 C21 C8 120.24(15)
C23 C22 C21 120.88(16)
C22 C23 C24 120.27(17)
C25 C24 C23 119.59(16)
C24 C25 C26 120.33(17)
C25 C26 C21 120.79(17)
C13A Pd1A C8A 83.98(6)
C13A Pd1A N1A 171.93(6)
C8A Pd1A N1A 88.02(6)
C13A Pd1A Cl1A 94.89(5)
C8A Pd1A Cl1A 178.78(4)
N1A Pd1A Cl1A 93.10(4)
C9A N1A Pd1A 122.36(10)
C6A C1A C2A 119.89(15)
C6A C1A C7A 118.82(14)
C2A C1A C7A 121.29(14)
C3A C2A C1A 117.93(15)
C3A C2A C10A 119.60(15)
C1A C2A C10A 122.24(14)
C4A C3A C2A 121.48(17)
C3A C4A C5A 120.25(16)
C6A C5A C4A 119.24(16)
C5A C6A C1A 121.19(16)
C8A C7A C1A 121.42(14)
C8A C7A C18A 122.85(14)
C1A C7A C18A 115.69(13)
C7A C8A C21A 123.97(14)
C7A C8A Pd1A 116.92(12)
C21A C8A Pd1A 119.05(11)
N1A C9A C11A 107.82(13)
N1A C9A C12A 107.33(14)
C11A C9A C12A 110.23(14)
N1A C9A C10A 110.82(12)
C11A C9A C10A 112.92(14)
C12A C9A C10A 107.59(13)
C2A C10A C9A 119.04(13)
N2A C13A Pd1A 173.92(15)
C13A N2A C14A 171.26(18)
N2A C14A C17A 108.14(15)
N2A C14A C15A 106.15(15)
C17A C14A C15A 111.74(16)
N2A C14A C16A 106.43(15)
C17A C14A C16A 112.11(18)
C15A C14A C16A 111.87(19)
O1A C18A O2A 124.02(15)
O1A C18A C7A 125.62(15)
O2A C18A C7A 110.33(13)
C18A O2A C19A 115.74(13)
C26A C21A C22A 118.51(16)
C26A C21A C8A 119.77(15)
C22A C21A C8A 121.72(16)
C23A C22A C21A 120.41(19)
C24A C23A C22A 120.28(19)
C25A C24A C23A 120.08(18)
C24A C25A C26A 120.0(2)
C25A C26A C21A 120.64(18)

loop_
_geom_bond_atom_site_label_1
_geom_bond_atom_site_label_2
_geom_bond_distance
Pd1 C13 1.9397(17)
Pd1 C8 1.9961(16)
Pd1 N1 2.0965(14)
Pd1 Cl1 2.4156(4)
N1 C9 1.510(2)
C1 C6 1.399(2)
C1 C2 1.406(2)
C1 C7 1.498(2)
C2 C3 1.397(2)
C2 C10 1.519(2)
C3 C4 1.389(2)
C4 C5 1.386(3)
C5 C6 1.387(2)
C7 C8 1.340(2)
C7 C18 1.501(2)
C8 C21 1.479(2)
C9 C11 1.518(2)
C9 C12 1.532(2)
C9 C10 1.549(2)
C13 N2 1.151(2)
N2 C14 1.468(2)
C14 C15 1.520(3)
C14 C16 1.521(3)
C14 C17 1.526(3)
C18 O1 1.200(2)
C18 O2 1.350(2)
O2 C19 1.451(2)
C21 C26 1.400(2)
C21 C22 1.402(2)
C22 C23 1.386(2)
C23 C24 1.388(3)
C24 C25 1.387(3)
C25 C26 1.388(2)
Pd1A C13A 1.9338(17)
Pd1A C8A 2.0042(15)
Pd1A N1A 2.0905(13)
Pd1A Cl1A 2.4031(4)
N1A C9A 1.508(2)
C1A C6A 1.400(2)
C1A C2A 1.405(2)
C1A C7A 1.494(2)
C2A C3A 1.404(2)
C2A C10A 1.516(2)
C3A C4A 1.385(3)
C4A C5A 1.386(3)
C5A C6A 1.384(2)
C7A C8A 1.334(2)
C7A C18A 1.502(2)
C8A C21A 1.478(2)
C9A C11A 1.522(2)
C9A C12A 1.537(2)
C9A C10A 1.550(2)
C13A N2A 1.145(2)
N2A C14A 1.469(2)
C14A C17A 1.522(3)
C14A C15A 1.524(3)
C14A C16A 1.529(3)
C18A O1A 1.200(2)
C18A O2A 1.3461(19)
O2A C19A 1.447(2)
C21A C26A 1.399(2)
C21A C22A 1.400(2)
C22A C23A 1.392(3)
C23A C24A 1.387(3)
C24A C25A 1.379(3)
C25A C26A 1.397(3)

loop_
_geom_hbond_atom_site_label_D
_geom_hbond_atom_site_label_H
_geom_hbond_atom_site_label_A
_geom_hbond_distance_DH
_geom_hbond_distance_HA
_geom_hbond_distance_DA
_geom_hbond_angle_DHA
_geom_hbond_site_symmetry_A
N1 H01B Cl1 0.892(15) 2.500(16) 3.3430(15) 157.9(18) 2_676
N1A H01D Cl1A 0.882(15) 2.514(16) 3.3712(14) 164.3(18) 2_665
C3 H3 Cl1A 0.95 2.79 3.7152(18) 164.4 1_565
C15 H15B O1 0.98 2.50 3.335(3) 143.1 1_655
C16 H16B O1 0.98 2.43 3.289(2) 146.3 1_655
